data_4061206
loop_
_publ_author_name
'Wallbank, Andrew I.'
'Brown, Martin J.'
'Nitschke, Christian'
'Corrigan, John F.'

_publ_section_title
;
 Biphenylene-4,4'-diselenolate as a Molecular Bridge: Preparation and
 Characterization of [PdCl(PnBu3)2Se-C6H4-C6H4-Se-PdCl(PnBu3)2]
;
_journal_coden_ASTM ORGND7
_journal_issue 23
_journal_name_full Organometallics
_journal_page_first 5648
_journal_page_last 5651
_journal_paper_doi 10.1021/om049721n
_journal_volume 23
_journal_year 2004
_chemical_formula_sum 'C18 H26 Se2 Si2'
_chemical_formula_weight 456.49
_space_group_IT_number 2
_symmetry_cell_setting triclinic
_symmetry_space_group_name_Hall '-P 1'
_symmetry_space_group_name_H-M 'P -1'
_cell_angle_alpha 81.0490(10)
_cell_angle_beta 74.2770(10)
_cell_angle_gamma 74.535(2)
_cell_formula_units_Z 2
_cell_length_a 8.6351(2)
_cell_length_b 10.2727(3)
_cell_length_c 13.1572(4)
_cell_measurement_temperature 200(2)
_cell_volume 1078.40(5)
_diffrn_ambient_temperature 293(2)
_exptl_crystal_density_diffrn 1.406
_cod_depositor_comments
;
The following automatic conversions were performed:
'_symmetry_cell_setting' value 'Triclinic' changed to 'triclinic'
according to '/home/saulius/struct/CIF-dictionaries/cif_core.dic'
dictionary named 'cif_core.dic' version 2.4.1 from 2010-06-29.

Automatic conversion script
Id: cif_fix_enum 1527 2010-12-29 10:47:43Z saulius 
;
_cod_database_code 4061206

loop_
_symmetry_equiv_pos_as_xyz
'x, y, z'
'-x, -y, -z'

loop_
_atom_site_label
_atom_site_type_symbol
_atom_site_fract_x
_atom_site_fract_y
_atom_site_fract_z
_atom_site_U_iso_or_equiv
_atom_site_adp_type
_atom_site_occupancy
_atom_site_symmetry_multiplicity
_atom_site_calc_flag
_atom_site_refinement_flags
_atom_site_disorder_assembly
_atom_site_disorder_group
Se1 Se 0.11389(4) 0.86264(3) 0.41509(3) 0.04514(11) Uani 1 1 d . A .
Se2 Se 1.25633(4) 0.13158(3) 0.08653(2) 0.04486(11) Uani 1 1 d . A .
Si1 Si -0.06908(11) 0.80914(9) 0.33934(7) 0.0450(2) Uani 1 1 d . . .
Si2 Si 1.40466(11) 0.22962(9) 0.16148(7) 0.0443(2) Uani 1 1 d . . .
C1 C -0.2674(15) 0.9190(12) 0.3784(10) 0.073(4) Uiso 0.50 1 d P A 1
H1A H -0.3454 0.8920 0.3511 0.109 Uiso 0.50 1 calc PR A 1
H1B H -0.2623 1.0103 0.3510 0.109 Uiso 0.50 1 calc PR A 1
H1C H -0.3020 0.9140 0.4544 0.109 Uiso 0.50 1 calc PR A 1
C2 C -0.0013(13) 0.8397(12) 0.1920(9) 0.056(3) Uiso 0.50 1 d P A 1
H2A H -0.0781 0.8186 0.1600 0.084 Uiso 0.50 1 calc PR A 1
H2B H 0.1069 0.7831 0.1674 0.084 Uiso 0.50 1 calc PR A 1
H2C H 0.0021 0.9332 0.1731 0.084 Uiso 0.50 1 calc PR A 1
C3 C -0.0693(11) 0.6271(9) 0.3752(7) 0.059(2) Uiso 0.50 1 d P A 1
H3A H -0.1503 0.6054 0.3473 0.088 Uiso 0.50 1 calc PR A 1
H3B H -0.0960 0.6093 0.4510 0.088 Uiso 0.50 1 calc PR A 1
H3C H 0.0382 0.5724 0.3460 0.088 Uiso 0.50 1 calc PR A 1
C4 C 1.3706(11) 0.1870(10) 0.3023(7) 0.056(3) Uiso 0.60 1 d P B 1
H4A H 1.4400 0.2248 0.3295 0.084 Uiso 0.60 1 calc PR B 1
H4B H 1.3970 0.0901 0.3169 0.084 Uiso 0.60 1 calc PR B 1
H4C H 1.2566 0.2232 0.3357 0.084 Uiso 0.60 1 calc PR B 1
C5 C 1.3283(8) 0.4223(6) 0.1401(5) 0.0480(16) Uiso 0.60 1 d P B 1
H5A H 1.3687 0.4650 0.1843 0.072 Uiso 0.60 1 calc PR B 1
H5B H 1.2095 0.4464 0.1584 0.072 Uiso 0.60 1 calc PR B 1
H5C H 1.3685 0.4521 0.0671 0.072 Uiso 0.60 1 calc PR B 1
C6 C 1.6282(8) 0.1366(7) 0.1126(5) 0.0495(16) Uiso 0.60 1 d P B 1
H6A H 1.6976 0.1700 0.1432 0.074 Uiso 0.60 1 calc PR B 1
H6B H 1.6606 0.1515 0.0367 0.074 Uiso 0.60 1 calc PR B 1
H6C H 1.6397 0.0413 0.1330 0.074 Uiso 0.60 1 calc PR B 1
C1A C -0.2651(11) 0.9479(10) 0.3879(8) 0.047(2) Uiso 0.50 1 d P A 2
H1AA H -0.3607 0.9211 0.3825 0.071 Uiso 0.50 1 calc PR A 2
H1AB H -0.2571 1.0315 0.3449 0.071 Uiso 0.50 1 calc PR A 2
H1AC H -0.2750 0.9602 0.4604 0.071 Uiso 0.50 1 calc PR A 2
C2A C 0.0122(13) 0.8038(11) 0.1951(9) 0.058(3) Uiso 0.50 1 d P A 2
H2AA H -0.0719 0.7928 0.1642 0.088 Uiso 0.50 1 calc PR A 2
H2AB H 0.1069 0.7289 0.1808 0.088 Uiso 0.50 1 calc PR A 2
H2AC H 0.0440 0.8868 0.1649 0.088 Uiso 0.50 1 calc PR A 2
C3A C -0.1146(10) 0.6441(8) 0.4035(7) 0.048(2) Uiso 0.50 1 d P A 2
H3AA H -0.2062 0.6300 0.3820 0.071 Uiso 0.50 1 calc PR A 2
H3AB H -0.1420 0.6453 0.4791 0.071 Uiso 0.50 1 calc PR A 2
H3AC H -0.0190 0.5720 0.3823 0.071 Uiso 0.50 1 calc PR A 2
C4A C 1.3355(16) 0.1955(14) 0.3145(10) 0.045(3) Uiso 0.40 1 d P B 2
H4AA H 1.4170 0.2094 0.3463 0.067 Uiso 0.40 1 calc PR B 2
H4AB H 1.3242 0.1037 0.3324 0.067 Uiso 0.40 1 calc PR B 2
H4AC H 1.2311 0.2566 0.3405 0.067 Uiso 0.40 1 calc PR B 2
C5A C 1.3801(10) 0.4049(8) 0.1131(7) 0.037(2) Uiso 0.40 1 d P B 2
H5AA H 1.4429 0.4456 0.1436 0.055 Uiso 0.40 1 calc PR B 2
H5AB H 1.2652 0.4506 0.1325 0.055 Uiso 0.40 1 calc PR B 2
H5AC H 1.4189 0.4125 0.0373 0.055 Uiso 0.40 1 calc PR B 2
C6A C 1.6176(15) 0.1808(13) 0.0836(10) 0.071(4) Uiso 0.40 1 d P B 2
H6AA H 1.6892 0.2114 0.1143 0.107 Uiso 0.40 1 calc PR B 2
H6AB H 1.6247 0.2215 0.0121 0.107 Uiso 0.40 1 calc PR B 2
H6AC H 1.6511 0.0839 0.0833 0.107 Uiso 0.40 1 calc PR B 2
C7 C 0.3074(4) 0.7275(3) 0.3552(2) 0.0383(7) Uani 1 1 d . . .
C8 C 0.3391(4) 0.5977(3) 0.4056(2) 0.0387(7) Uani 1 1 d . A .
H8A H 0.2644 0.5749 0.4671 0.046 Uiso 1 1 calc R . .
C9 C 0.4803(4) 0.5020(3) 0.3654(2) 0.0375(6) Uani 1 1 d . . .
H9A H 0.4997 0.4155 0.4005 0.045 Uiso 1 1 calc R A .
C10 C 0.5950(3) 0.5330(3) 0.2727(2) 0.0358(6) Uani 1 1 d . A .
C11 C 0.5606(4) 0.6637(3) 0.2234(3) 0.0443(7) Uani 1 1 d . . .
H11A H 0.6351 0.6871 0.1620 0.053 Uiso 1 1 calc R A .
C12 C 0.4193(4) 0.7598(3) 0.2628(3) 0.0447(7) Uani 1 1 d . A .
H12A H 0.3991 0.8462 0.2276 0.054 Uiso 1 1 calc R . .
C13 C 0.7460(3) 0.4298(3) 0.2294(2) 0.0354(6) Uani 1 1 d . . .
C14 C 0.8213(4) 0.3245(3) 0.2929(2) 0.0388(7) Uani 1 1 d . A .
H14A H 0.7722 0.3150 0.3650 0.047 Uiso 1 1 calc R . .
C15 C 0.9673(4) 0.2334(3) 0.2520(2) 0.0399(7) Uani 1 1 d . . .
H15A H 1.0145 0.1638 0.2966 0.048 Uiso 1 1 calc R A .
C16 C 1.0439(4) 0.2456(3) 0.1444(2) 0.0377(7) Uani 1 1 d . A .
C17 C 0.9660(4) 0.3457(3) 0.0793(2) 0.0435(7) Uani 1 1 d . . .
H17A H 1.0123 0.3522 0.0066 0.052 Uiso 1 1 calc R A .
C18 C 0.8204(4) 0.4357(3) 0.1208(2) 0.0432(7) Uani 1 1 d . A .
H18A H 0.7704 0.5022 0.0755 0.052 Uiso 1 1 calc R . .

loop_
_atom_site_aniso_label
_atom_site_aniso_U_11
_atom_site_aniso_U_22
_atom_site_aniso_U_33
_atom_site_aniso_U_23
_atom_site_aniso_U_13
_atom_site_aniso_U_12
Se1 0.04893(19) 0.03664(19) 0.0522(2) -0.00796(15) -0.01964(15) -0.00414(13)
Se2 0.04782(19) 0.0437(2) 0.04573(19) -0.01415(15) -0.00861(14) -0.01226(14)
Si1 0.0456(5) 0.0443(5) 0.0476(5) 0.0030(4) -0.0188(4) -0.0113(4)
Si2 0.0457(5) 0.0452(5) 0.0456(5) -0.0083(4) -0.0135(4) -0.0120(4)
C7 0.0422(16) 0.0338(16) 0.0439(17) -0.0014(13) -0.0211(14) -0.0075(12)
C8 0.0450(17) 0.0381(17) 0.0347(15) -0.0009(13) -0.0134(13) -0.0099(13)
C9 0.0495(17) 0.0302(15) 0.0381(16) 0.0027(12) -0.0205(13) -0.0112(13)
C10 0.0383(15) 0.0383(16) 0.0353(15) -0.0002(13) -0.0171(12) -0.0099(12)
C11 0.0433(17) 0.0473(19) 0.0440(18) 0.0069(15) -0.0129(14) -0.0174(14)
C12 0.0458(17) 0.0328(17) 0.056(2) 0.0106(14) -0.0199(15) -0.0111(14)
C13 0.0399(15) 0.0354(16) 0.0374(16) 0.0022(13) -0.0171(13) -0.0146(13)
C14 0.0462(17) 0.0357(16) 0.0332(15) 0.0025(13) -0.0128(13) -0.0074(13)
C15 0.0500(17) 0.0308(16) 0.0375(16) 0.0034(13) -0.0141(14) -0.0073(13)
C16 0.0420(16) 0.0374(16) 0.0385(16) -0.0046(13) -0.0105(13) -0.0163(13)
C17 0.0460(17) 0.053(2) 0.0349(16) -0.0006(14) -0.0105(14) -0.0176(15)
C18 0.0493(18) 0.0476(19) 0.0344(16) 0.0051(14) -0.0179(14) -0.0113(15)

loop_
_geom_bond_atom_site_label_1
_geom_bond_atom_site_label_2
_geom_bond_distance
_geom_bond_site_symmetry_2
_geom_bond_publ_flag
Se1 C7 1.932(3) . ?
Se1 Si1 2.2976(9) . ?
Se2 C16 1.921(3) . ?
Se2 Si2 2.3041(9) . ?
Si1 C1 1.773(12) . ?
Si1 C2A 1.841(11) . ?
Si1 C3 1.857(9) . ?
Si1 C3A 1.863(8) . ?
Si1 C2 1.869(11) . ?
Si1 C1A 1.927(9) . ?
Si2 C5A 1.790(8) . ?
Si2 C4 1.798(10) . ?
Si2 C6A 1.825(11) . ?
Si2 C6 1.894(6) . ?
Si2 C5 1.914(6) . ?
Si2 C4A 1.942(13) . ?
C7 C8 1.385(4) . ?
C7 C12 1.390(4) . ?
C8 C9 1.381(4) . ?
C9 C10 1.401(4) . ?
C10 C11 1.390(4) . ?
C10 C13 1.483(4) . ?
C11 C12 1.381(4) . ?
C13 C14 1.389(4) . ?
C13 C18 1.397(4) . ?
C14 C15 1.384(4) . ?
C15 C16 1.393(4) . ?
C16 C17 1.383(4) . ?
C17 C18 1.379(4) . ?
